data_4088097
loop_
_publ_author_name
'Kelly, Rory P.'
'Bell, Toby D. M.'
'Cox, Rosalind P.'
'Daniels, Daisy P.'
'Deacon, Glen B.'
'Jaroschik, Florian'
'Junk, Peter C.'
'Le Goff, Xavier F.'
'Lemercier, Gilles'
'Martinez, Agathe'
'Wang, Jun'
'Werner, Daniel'

_publ_section_title
;
 Divalent Tetra- and Penta-phenylcyclopentadienyl Europium and Samarium
 Sandwich and Half-Sandwich Complexes: Synthesis, Characterization, and
 Remarkable Luminescence Properties
;
_journal_issue 23
_journal_name_full Organometallics
_journal_page_first 5624
_journal_paper_doi 10.1021/acs.organomet.5b00842
_journal_volume 34
_journal_year 2015
_chemical_formula_moiety 'C41 H45 I O3 Sm, C4 H8 O'
_chemical_formula_sum 'C45 H53 I O4 Sm'
_chemical_formula_weight 935.12
_space_group_crystal_system monoclinic
_space_group_IT_number 14
_space_group_name_Hall '-P 2ybc'
_space_group_name_H-M_alt 'P 1 21/c 1'
_atom_sites_solution_hydrogens geom
_atom_sites_solution_primary direct
_audit_creation_date 2015-08-14
_audit_creation_method
;
Olex2 1.2
(compiled 2015.01.26 svn.r3150 for OlexSys, GUI svn.r4998)
;
_cell_angle_alpha 90
_cell_angle_beta 104.45(3)
_cell_angle_gamma 90
_cell_formula_units_Z 4
_cell_length_a 21.583(4)
_cell_length_b 10.701(2)
_cell_length_c 17.660(4)
_cell_measurement_reflns_used 67218
_cell_measurement_temperature 100
_cell_measurement_theta_max 28.773
_cell_measurement_theta_min 0.974
_cell_volume 3949.7(15)
_computing_cell_refinement 'XDS (Kabsch, 1993)'
_computing_data_collection 'BluIce (McPhillips, 2002)'
_computing_data_reduction 'XDS (Kabsch, 1993)'
_computing_molecular_graphics 'Olex2 (Dolomanov et al., 2009)'
_computing_publication_material 'Olex2 (Dolomanov et al., 2009)'
_computing_structure_refinement 'ShelXL (Sheldrick, 2008)'
_computing_structure_solution 'ShelXS (Sheldrick, 2008)'
_diffrn_ambient_temperature 100
_diffrn_measured_fraction_theta_full 0.955
_diffrn_measured_fraction_theta_max 0.907
_diffrn_measurement_device_type 'ADSC Quantum 210r'
_diffrn_measurement_method 'Phi Scan'
_diffrn_radiation_monochromator 'Silicon Double Crystal'
_diffrn_radiation_type Synchrotron
_diffrn_radiation_wavelength 0.7107
_diffrn_reflns_av_R_equivalents 0.0400
_diffrn_reflns_av_unetI/netI 0.0196
_diffrn_reflns_Laue_measured_fraction_full 0.955
_diffrn_reflns_Laue_measured_fraction_max 0.907
_diffrn_reflns_limit_h_max 28
_diffrn_reflns_limit_h_min -28
_diffrn_reflns_limit_k_max 13
_diffrn_reflns_limit_k_min -13
_diffrn_reflns_limit_l_max 20
_diffrn_reflns_limit_l_min -21
_diffrn_reflns_number 67218
_diffrn_reflns_point_group_measured_fraction_full 0.955
_diffrn_reflns_point_group_measured_fraction_max 0.907
_diffrn_reflns_theta_full 25.500
_diffrn_reflns_theta_max 28.773
_diffrn_reflns_theta_min 0.974
_diffrn_source 'Australian Synchrotron'
_exptl_absorpt_coefficient_mu 2.310
_exptl_absorpt_correction_type none
_exptl_crystal_colour 'dark brown'
_exptl_crystal_colour_modifier dark
_exptl_crystal_colour_primary brown
_exptl_crystal_density_diffrn 1.573
_exptl_crystal_density_method 'not measured'
_exptl_crystal_description 'rect. Prism'
_exptl_crystal_F_000 1880
_exptl_crystal_size_max 0.12
_exptl_crystal_size_mid 0.06
_exptl_crystal_size_min 0.02
_refine_diff_density_max 1.227
_refine_diff_density_min -1.826
_refine_diff_density_rms 0.136
_refine_ls_extinction_coef 0.00633(18)
_refine_ls_extinction_expression Fc^*^=kFc[1+0.001xFc^2^\l^3^/sin(2\q)]^-1/4^
_refine_ls_extinction_method 'SHELXL-2014/7 (Sheldrick 2014'
_refine_ls_goodness_of_fit_ref 1.073
_refine_ls_hydrogen_treatment constr
_refine_ls_matrix_type full
_refine_ls_number_parameters 461
_refine_ls_number_reflns 9322
_refine_ls_number_restraints 4
_refine_ls_restrained_S_all 1.077
_refine_ls_R_factor_all 0.0390
_refine_ls_R_factor_gt 0.0323
_refine_ls_shift/su_max 0.003
_refine_ls_shift/su_mean 0.000
_refine_ls_structure_factor_coef Fsqd
_refine_ls_weighting_details 'w=1/[\s^2^(Fo^2^)+(0.0405P)^2^+10.0138P] where P=(Fo^2^+2Fc^2^)/3'
_refine_ls_weighting_scheme calc
_refine_ls_wR_factor_gt 0.0774
_refine_ls_wR_factor_ref 0.0842
_reflns_Friedel_coverage 0.000
_reflns_number_gt 8316
_reflns_number_total 9322
_reflns_threshold_expression 'I > 2\s(I)'
_cod_data_source_file om5b00842_si_006.cif
_cod_data_source_block 8
_cod_original_cell_volume 3949.7(14)
_cod_original_sg_symbol_H-M 'P 21/c'
_cod_database_code 4088097
_shelx_space_group_comment
;
The symmetry employed for this shelxl refinement is uniquely defined
by the following loop, which should always be used as a source of
symmetry information in preference to the above space-group names.
They are only intended as comments.
;
_shelx_estimated_absorpt_t_max 0.955
_shelx_estimated_absorpt_t_min 0.769
_olex2_refinement_description
;
1. Fixed Uiso
 At 1.2 times of:
  All C(H) groups, All C(H,H) groups
2. Restrained distances
 O4-C42 = O4-C45
 1.45 with sigma of 0.01
 C42-C43 = C44-C45
 1.51 with sigma of 0.01
3.a Secondary CH2 refined with riding coordinates:
 C38(H38A,H38B), C32(H32A,H32B), C30(H30A,H30B), C33(H33A,H33B), C39(H39A,
 H39B), C40(H40A,H40B), C41(H41A,H41B), C37(H37A,H37B), C31(H31A,H31B),
 C34(H34A,H34B), C35(H35A,H35B), C36(H36A,H36B), C45(H45A,H45B), C43(H43A,H43B),
  C44(H44A,H44B), C42(H42A,H42B)
3.b Aromatic/amide H refined with riding coordinates:
 C29(H29), C27(H27), C9(H9), C13(H13), C20(H20), C8(H8), C17(H17), C23(H23),
 C22(H22), C1(H1), C28(H28), C11(H11), C19(H19), C10(H10), C25(H25), C7(H7),
 C21(H21), C26(H26), C14(H14), C16(H16), C15(H15)
;
_shelx_shelxl_version_number 2014/7
_olex2_submission_special_instructions 'No special instructions were received'

loop_
_space_group_symop_operation_xyz
'x, y, z'
'-x, y+1/2, -z+1/2'
'-x, -y, -z'
'x, -y-1/2, z-1/2'

loop_
_atom_site_label
_atom_site_type_symbol
_atom_site_fract_x
_atom_site_fract_y
_atom_site_fract_z
_atom_site_U_iso_or_equiv
_atom_site_adp_type
_atom_site_occupancy
_atom_site_site_symmetry_order
_atom_site_calc_flag
_atom_site_refinement_flags_posn
Sm1 Sm 0.69144(2) 0.69293(2) 0.40197(2) 0.01978(6) Uani 1 1 d .
I1 I 0.63556(2) 0.46012(2) 0.29412(2) 0.02530(7) Uani 1 1 d .
O2 O 0.69467(12) 0.9173(2) 0.35850(15) 0.0264(5) Uani 1 1 d .
O3 O 0.77368(12) 0.6876(2) 0.31581(16) 0.0280(5) Uani 1 1 d .
O1 O 0.57839(11) 0.7756(2) 0.38832(16) 0.0280(5) Uani 1 1 d .
C24 C 0.62532(15) 0.6747(3) 0.5885(2) 0.0215(6) Uani 1 1 d .
C29 C 0.61168(17) 0.7789(3) 0.6299(2) 0.0262(7) Uani 1 1 d .
H29 H 0.6427 0.8434 0.6439 0.031 Uiso 1 1 calc R
C5 C 0.68688(15) 0.6679(3) 0.56649(19) 0.0207(6) Uani 1 1 d .
C27 C 0.50824(16) 0.6963(3) 0.6316(2) 0.0257(7) Uani 1 1 d .
H27 H 0.4684 0.7042 0.6449 0.031 Uiso 1 1 calc R
C9 C 0.91718(17) 1.0084(4) 0.5052(2) 0.0321(8) Uani 1 1 d .
H9 H 0.9454 1.0706 0.4947 0.039 Uiso 1 1 calc R
C2 C 0.78306(15) 0.7360(3) 0.54598(19) 0.0211(6) Uani 1 1 d .
C13 C 0.89722(17) 0.5413(3) 0.5756(2) 0.0308(8) Uani 1 1 d .
H13 H 0.9060 0.6087 0.6117 0.037 Uiso 1 1 calc R
C3 C 0.78181(15) 0.6029(3) 0.54106(19) 0.0211(6) Uani 1 1 d .
C20 C 0.72728(19) 0.2459(3) 0.6522(2) 0.0330(8) Uani 1 1 d .
H20 H 0.7477 0.2099 0.7012 0.040 Uiso 1 1 calc R
C8 C 0.88023(17) 1.0321(3) 0.5573(2) 0.0300(7) Uani 1 1 d .
H8 H 0.8834 1.1105 0.5832 0.036 Uiso 1 1 calc R
C18 C 0.70840(15) 0.4269(3) 0.5667(2) 0.0221(6) Uani 1 1 d .
C6 C 0.83195(15) 0.8253(3) 0.5339(2) 0.0211(6) Uani 1 1 d .
C17 C 0.82307(16) 0.4182(3) 0.4811(2) 0.0271(7) Uani 1 1 d .
H17 H 0.7807 0.4009 0.4519 0.032 Uiso 1 1 calc R
C23 C 0.66707(16) 0.3535(3) 0.5103(2) 0.0257(7) Uani 1 1 d .
H23 H 0.6461 0.3894 0.4614 0.031 Uiso 1 1 calc R
C22 C 0.65638(17) 0.2284(3) 0.5251(2) 0.0283(7) Uani 1 1 d .
H22 H 0.6282 0.1797 0.4862 0.034 Uiso 1 1 calc R
C1 C 0.72469(15) 0.7741(3) 0.56132(19) 0.0213(6) Uani 1 1 d .
H1 H 0.7127 0.8582 0.5673 0.026 Uiso 1 1 calc R
C28 C 0.55405(17) 0.7901(3) 0.6510(2) 0.0259(7) Uani 1 1 d .
H28 H 0.5460 0.8618 0.6788 0.031 Uiso 1 1 calc R
C11 C 0.87021(16) 0.8027(3) 0.4820(2) 0.0253(7) Uani 1 1 d .
H11 H 0.8672 0.7245 0.4559 0.030 Uiso 1 1 calc R
C19 C 0.73845(17) 0.3707(3) 0.6370(2) 0.0288(7) Uani 1 1 d .
H19 H 0.7673 0.4182 0.6757 0.035 Uiso 1 1 calc R
C12 C 0.83450(15) 0.5203(3) 0.5322(2) 0.0232(6) Uani 1 1 d .
C10 C 0.91266(17) 0.8927(3) 0.4681(2) 0.0309(8) Uani 1 1 d .
H10 H 0.9386 0.8750 0.4332 0.037 Uiso 1 1 calc R
C25 C 0.57908(16) 0.5809(3) 0.5708(2) 0.0258(7) Uani 1 1 d .
H25 H 0.5870 0.5086 0.5435 0.031 Uiso 1 1 calc R
C7 C 0.83848(16) 0.9414(3) 0.5719(2) 0.0252(7) Uani 1 1 d .
H7 H 0.8139 0.9586 0.6084 0.030 Uiso 1 1 calc R
C4 C 0.72231(15) 0.5613(3) 0.5532(2) 0.0222(6) Uani 1 1 d .
C21 C 0.68655(18) 0.1747(3) 0.5959(2) 0.0310(8) Uani 1 1 d .
H21 H 0.6793 0.0894 0.6058 0.037 Uiso 1 1 calc R
C38 C 0.79772(18) 0.7893(3) 0.2777(2) 0.0305(7) Uani 1 1 d .
H38A H 0.8049 0.8643 0.3116 0.037 Uiso 1 1 calc R
H38B H 0.7668 0.8108 0.2278 0.037 Uiso 1 1 calc R
C32 C 0.49497(17) 0.8707(3) 0.4349(2) 0.0291(7) Uani 1 1 d .
H32A H 0.4680 0.9434 0.4132 0.035 Uiso 1 1 calc R
H32B H 0.4948 0.8603 0.4905 0.035 Uiso 1 1 calc R
C30 C 0.51808(17) 0.7320(4) 0.3399(2) 0.0305(7) Uani 1 1 d .
H30A H 0.5206 0.6423 0.3272 0.037 Uiso 1 1 calc R
H30B H 0.5058 0.7802 0.2906 0.037 Uiso 1 1 calc R
C33 C 0.56290(17) 0.8877(3) 0.4263(2) 0.0303(7) Uani 1 1 d .
H33A H 0.5655 0.9624 0.3941 0.036 Uiso 1 1 calc R
H33B H 0.5931 0.8984 0.4782 0.036 Uiso 1 1 calc R
C26 C 0.52150(16) 0.5914(3) 0.5926(2) 0.0272(7) Uani 1 1 d .
H26 H 0.4910 0.5257 0.5805 0.033 Uiso 1 1 calc R
C39 C 0.86091(19) 0.7442(4) 0.2625(3) 0.0364(8) Uani 1 1 d .
H39A H 0.8596 0.7494 0.2061 0.044 Uiso 1 1 calc R
H39B H 0.8972 0.7950 0.2922 0.044 Uiso 1 1 calc R
C40 C 0.86715(19) 0.6087(4) 0.2904(3) 0.0380(9) Uani 1 1 d .
H40A H 0.8837 0.5548 0.2544 0.046 Uiso 1 1 calc R
H40B H 0.8956 0.6017 0.3437 0.046 Uiso 1 1 calc R
C14 C 0.94695(18) 0.4648(4) 0.5665(3) 0.0381(9) Uani 1 1 d .
H14 H 0.9894 0.4811 0.5960 0.046 Uiso 1 1 calc R
C41 C 0.79878(19) 0.5751(4) 0.2896(2) 0.0331(8) Uani 1 1 d .
H41A H 0.7742 0.5521 0.2363 0.040 Uiso 1 1 calc R
H41B H 0.7975 0.5046 0.3255 0.040 Uiso 1 1 calc R
C16 C 0.87289(19) 0.3417(3) 0.4724(3) 0.0349(8) Uani 1 1 d .
H16 H 0.8643 0.2732 0.4372 0.042 Uiso 1 1 calc R
C37 C 0.73128(17) 1.0212(3) 0.4006(2) 0.0270(7) Uani 1 1 d .
H37A H 0.7776 1.0023 0.4136 0.032 Uiso 1 1 calc R
H37B H 0.7185 1.0377 0.4498 0.032 Uiso 1 1 calc R
C31 C 0.47097(17) 0.7526(3) 0.3885(2) 0.0309(8) Uani 1 1 d .
H31A H 0.4707 0.6809 0.4239 0.037 Uiso 1 1 calc R
H31B H 0.4272 0.7647 0.3549 0.037 Uiso 1 1 calc R
C34 C 0.65456(18) 0.9625(3) 0.2846(2) 0.0285(7) Uani 1 1 d .
H34A H 0.6116 0.9235 0.2735 0.034 Uiso 1 1 calc R
H34B H 0.6743 0.9433 0.2409 0.034 Uiso 1 1 calc R
C15 C 0.93508(19) 0.3650(4) 0.5150(3) 0.0407(10) Uani 1 1 d .
H15 H 0.9692 0.3131 0.5088 0.049 Uiso 1 1 calc R
C35 C 0.64992(18) 1.1023(3) 0.2949(2) 0.0314(8) Uani 1 1 d .
H35A H 0.6159 1.1237 0.3213 0.038 Uiso 1 1 calc R
H35B H 0.6418 1.1465 0.2442 0.038 Uiso 1 1 calc R
C36 C 0.71646(18) 1.1328(3) 0.3467(2) 0.0322(8) Uani 1 1 d .
H36A H 0.7482 1.1413 0.3150 0.039 Uiso 1 1 calc R
H36B H 0.7158 1.2109 0.3765 0.039 Uiso 1 1 calc R
O4 O 0.0456(3) 0.5687(6) 0.1818(4) 0.126(2) Uani 1 1 d D
C45 C 0.1079(3) 0.6137(8) 0.2188(4) 0.109(4) Uani 1 1 d D
H45A H 0.1327 0.6252 0.1792 0.131 Uiso 1 1 calc R
H45B H 0.1304 0.5516 0.2575 0.131 Uiso 1 1 calc R
C43 C 0.0337(3) 0.7647(7) 0.2405(6) 0.108(3) Uani 1 1 d D
H43A H 0.0171 0.7582 0.2878 0.129 Uiso 1 1 calc R
H43B H 0.0252 0.8499 0.2184 0.129 Uiso 1 1 calc R
C44 C 0.1036(3) 0.7343(7) 0.2586(6) 0.100(3) Uani 1 1 d D
H44A H 0.1274 0.8004 0.2385 0.120 Uiso 1 1 calc R
H44B H 0.1215 0.7263 0.3157 0.120 Uiso 1 1 calc R
C42 C 0.0051(3) 0.6699(7) 0.1828(6) 0.102(3) Uani 1 1 d D
H42A H -0.0348 0.6392 0.1943 0.122 Uiso 1 1 calc R
H42B H -0.0063 0.7088 0.1303 0.122 Uiso 1 1 calc R

loop_
_atom_site_aniso_label
_atom_site_aniso_U_11
_atom_site_aniso_U_22
_atom_site_aniso_U_33
_atom_site_aniso_U_23
_atom_site_aniso_U_13
_atom_site_aniso_U_12
Sm1 0.02096(9) 0.01444(8) 0.02438(10) 0.00002(5) 0.00648(6) 0.00076(5)
I1 0.03030(12) 0.01584(10) 0.02928(13) -0.00106(7) 0.00657(8) -0.00048(7)
O2 0.0304(12) 0.0165(11) 0.0306(14) 0.0014(9) 0.0045(10) 0.0008(9)
O3 0.0277(12) 0.0255(12) 0.0346(15) -0.0008(9) 0.0149(10) -0.0002(9)
O1 0.0237(12) 0.0259(12) 0.0347(15) -0.0038(10) 0.0077(10) 0.0016(9)
C24 0.0232(15) 0.0183(14) 0.0236(17) 0.0007(11) 0.0069(12) 0.0007(11)
C29 0.0281(16) 0.0207(15) 0.0310(19) -0.0015(12) 0.0096(13) -0.0025(12)
C5 0.0218(14) 0.0181(14) 0.0221(16) 0.0001(11) 0.0053(11) -0.0007(11)
C27 0.0244(16) 0.0253(16) 0.0289(19) 0.0016(12) 0.0093(13) 0.0007(12)
C9 0.0253(17) 0.0274(17) 0.044(2) 0.0017(15) 0.0098(15) -0.0059(13)
C2 0.0207(14) 0.0195(14) 0.0213(16) -0.0010(11) 0.0017(11) -0.0012(11)
C13 0.0238(16) 0.0264(17) 0.040(2) 0.0008(14) 0.0039(14) 0.0025(13)
C3 0.0206(14) 0.0186(14) 0.0228(16) 0.0016(11) 0.0030(11) 0.0023(11)
C20 0.041(2) 0.0232(17) 0.035(2) 0.0083(14) 0.0094(16) 0.0062(14)
C8 0.0301(17) 0.0210(16) 0.036(2) -0.0045(13) 0.0033(14) -0.0052(13)
C18 0.0248(15) 0.0165(14) 0.0273(17) 0.0017(11) 0.0107(12) 0.0020(11)
C6 0.0188(14) 0.0183(14) 0.0246(17) 0.0019(11) 0.0022(11) -0.0009(11)
C17 0.0258(16) 0.0201(15) 0.037(2) 0.0010(13) 0.0106(13) 0.0004(12)
C23 0.0291(16) 0.0207(15) 0.0283(18) 0.0005(12) 0.0092(13) -0.0025(12)
C22 0.0326(18) 0.0193(15) 0.036(2) -0.0031(13) 0.0143(14) -0.0029(13)
C1 0.0232(15) 0.0160(14) 0.0243(17) -0.0017(11) 0.0053(12) 0.0004(11)
C28 0.0305(17) 0.0232(16) 0.0264(18) -0.0039(12) 0.0117(13) -0.0004(13)
C11 0.0213(15) 0.0212(15) 0.0331(19) -0.0009(12) 0.0062(13) 0.0000(12)
C19 0.0311(17) 0.0221(16) 0.032(2) 0.0004(13) 0.0052(14) 0.0009(13)
C12 0.0223(15) 0.0174(14) 0.0306(18) 0.0039(12) 0.0075(12) 0.0030(11)
C10 0.0249(16) 0.0283(17) 0.041(2) -0.0018(14) 0.0114(14) -0.0037(13)
C25 0.0254(16) 0.0209(15) 0.0315(19) -0.0050(12) 0.0081(13) -0.0012(12)
C7 0.0244(15) 0.0207(15) 0.0294(18) -0.0001(12) 0.0045(12) -0.0012(12)
C4 0.0227(15) 0.0163(14) 0.0261(17) 0.0026(11) 0.0033(12) 0.0000(11)
C21 0.0384(19) 0.0165(15) 0.043(2) 0.0021(13) 0.0182(16) 0.0018(13)
C38 0.0320(18) 0.0304(18) 0.031(2) 0.0017(14) 0.0115(14) -0.0023(14)
C32 0.0276(17) 0.0230(16) 0.037(2) -0.0045(13) 0.0092(14) -0.0005(13)
C30 0.0249(16) 0.0333(18) 0.032(2) -0.0062(14) 0.0047(13) 0.0021(14)
C33 0.0270(17) 0.0236(16) 0.041(2) -0.0027(14) 0.0096(14) -0.0009(13)
C26 0.0248(16) 0.0243(16) 0.0335(19) -0.0044(13) 0.0091(13) -0.0049(12)
C39 0.0332(19) 0.042(2) 0.038(2) -0.0072(16) 0.0160(16) -0.0066(16)
C40 0.0296(19) 0.048(2) 0.038(2) 0.0005(17) 0.0106(15) 0.0117(16)
C14 0.0242(17) 0.033(2) 0.054(3) 0.0042(17) 0.0054(16) 0.0064(14)
C41 0.0372(19) 0.0282(17) 0.039(2) 0.0008(15) 0.0189(16) 0.0057(15)
C16 0.037(2) 0.0202(16) 0.052(3) -0.0005(15) 0.0178(17) 0.0047(14)
C37 0.0341(18) 0.0182(15) 0.0269(18) -0.0016(12) 0.0043(13) 0.0015(12)
C31 0.0256(17) 0.0294(18) 0.038(2) -0.0074(14) 0.0082(14) -0.0021(13)
C34 0.0317(18) 0.0217(16) 0.0298(19) 0.0016(12) 0.0029(14) -0.0037(13)
C15 0.0324(19) 0.029(2) 0.063(3) 0.0032(18) 0.0171(18) 0.0119(15)
C35 0.0340(18) 0.0175(16) 0.040(2) 0.0052(13) 0.0034(15) 0.0046(13)
C36 0.0360(19) 0.0184(16) 0.040(2) 0.0028(13) 0.0054(15) -0.0014(13)
O4 0.090(4) 0.119(5) 0.162(6) -0.049(4) 0.022(4) 0.032(4)
C45 0.071(4) 0.181(9) 0.061(4) -0.042(5) -0.009(3) 0.067(5)
C43 0.046(3) 0.073(5) 0.181(9) -0.039(5) -0.013(4) 0.013(3)
C44 0.044(3) 0.091(5) 0.148(8) -0.038(5) -0.010(4) 0.005(3)
C42 0.041(3) 0.102(6) 0.156(8) -0.058(6) 0.011(4) 0.000(3)

loop_
_atom_type_symbol
_atom_type_description
_atom_type_scat_dispersion_real
_atom_type_scat_dispersion_imag
_atom_type_scat_source
C C 0.0033 0.0016 'International Tables Vol C Tables 4.2.6.8 and 6.1.1.4'
H H 0.0000 0.0000 'International Tables Vol C Tables 4.2.6.8 and 6.1.1.4'
I I -0.4380 1.8210 'International Tables Vol C Tables 4.2.6.8 and 6.1.1.4'
O O 0.0106 0.0060 'International Tables Vol C Tables 4.2.6.8 and 6.1.1.4'
Sm Sm -0.1120 3.4600 'International Tables Vol C Tables 4.2.6.8 and 6.1.1.4'

loop_
_geom_angle_atom_site_label_1
_geom_angle_atom_site_label_2
_geom_angle_atom_site_label_3
_geom_angle
O2 Sm1 I1 126.63(6)
O2 Sm1 O3 76.65(8)
O2 Sm1 O1 74.92(8)
O2 Sm1 C5 113.35(8)
O2 Sm1 C2 92.98(9)
O2 Sm1 C3 120.68(8)
O2 Sm1 C1 89.50(9)
O2 Sm1 C4 135.48(8)
O3 Sm1 I1 81.12(6)
O3 Sm1 C5 140.20(9)
O3 Sm1 C2 95.89(9)
O3 Sm1 C3 94.31(9)
O3 Sm1 C1 122.67(9)
O3 Sm1 C4 119.02(9)
O1 Sm1 I1 90.25(6)
O1 Sm1 O3 136.56(8)
O1 Sm1 C5 81.83(9)
O1 Sm1 C2 117.64(9)
O1 Sm1 C3 128.48(9)
O1 Sm1 C1 89.25(9)
O1 Sm1 C4 104.27(9)
C5 Sm1 I1 114.73(6)
C5 Sm1 C4 28.03(9)
C2 Sm1 I1 137.47(6)
C2 Sm1 C5 47.06(9)
C2 Sm1 C3 28.79(9)
C2 Sm1 C1 28.69(9)
C2 Sm1 C4 46.91(9)
C3 Sm1 I1 108.76(7)
C3 Sm1 C5 46.64(9)
C3 Sm1 C4 28.23(9)
C1 Sm1 I1 142.24(6)
C1 Sm1 C5 28.17(8)
C1 Sm1 C3 46.81(9)
C1 Sm1 C4 46.27(9)
C4 Sm1 I1 97.71(7)
C37 O2 Sm1 128.5(2)
C37 O2 C34 109.2(2)
C34 O2 Sm1 122.15(19)
C38 O3 Sm1 129.2(2)
C38 O3 C41 105.8(3)
C41 O3 Sm1 124.7(2)
C30 O1 Sm1 130.0(2)
C30 O1 C33 105.2(3)
C33 O1 Sm1 124.6(2)
C29 C24 C5 119.7(3)
C25 C24 C29 117.1(3)
C25 C24 C5 123.1(3)
C24 C29 H29 119.1
C28 C29 C24 121.8(3)
C28 C29 H29 119.1
C24 C5 Sm1 120.6(2)
C1 C5 Sm1 72.63(19)
C1 C5 C24 123.3(3)
C1 C5 C4 106.9(3)
C4 C5 Sm1 76.01(19)
C4 C5 C24 129.6(3)
C28 C27 H27 120.5
C26 C27 H27 120.5
C26 C27 C28 119.1(3)
C8 C9 H9 120.3
C8 C9 C10 119.4(3)
C10 C9 H9 120.3
C3 C2 Sm1 77.60(18)
C3 C2 C6 129.8(3)
C6 C2 Sm1 109.7(2)
C1 C2 Sm1 76.34(18)
C1 C2 C3 107.2(3)
C1 C2 C6 123.0(3)
C12 C13 H13 119.6
C14 C13 H13 119.6
C14 C13 C12 120.8(4)
C2 C3 Sm1 73.61(18)
C2 C3 C12 126.8(3)
C12 C3 Sm1 118.9(2)
C4 C3 Sm1 77.85(18)
C4 C3 C2 107.9(3)
C4 C3 C12 125.1(3)
C19 C20 H20 120.0
C21 C20 H20 120.0
C21 C20 C19 120.0(4)
C9 C8 H8 119.9
C9 C8 C7 120.3(3)
C7 C8 H8 119.9
C23 C18 C4 122.7(3)
C19 C18 C23 117.8(3)
C19 C18 C4 119.5(3)
C11 C6 C2 122.9(3)
C11 C6 C7 117.5(3)
C7 C6 C2 119.6(3)
C12 C17 H17 119.5
C16 C17 H17 119.5
C16 C17 C12 120.9(3)
C18 C23 H23 119.6
C22 C23 C18 120.7(3)
C22 C23 H23 119.6
C23 C22 H22 119.8
C21 C22 C23 120.3(3)
C21 C22 H22 119.8
Sm1 C1 H1 112.8
C5 C1 Sm1 79.20(19)
C5 C1 H1 125.2
C2 C1 Sm1 74.97(19)
C2 C1 C5 109.7(3)
C2 C1 H1 125.2
C29 C28 C27 120.0(3)
C29 C28 H28 120.0
C27 C28 H28 120.0
C6 C11 H11 119.4
C10 C11 C6 121.2(3)
C10 C11 H11 119.4
C20 C19 H19 119.2
C18 C19 C20 121.5(3)
C18 C19 H19 119.2
C13 C12 C3 120.8(3)
C13 C12 C17 118.0(3)
C17 C12 C3 121.2(3)
C9 C10 H10 119.9
C11 C10 C9 120.3(3)
C11 C10 H10 119.9
C24 C25 H25 119.4
C26 C25 C24 121.2(3)
C26 C25 H25 119.4
C8 C7 C6 121.4(3)
C8 C7 H7 119.3
C6 C7 H7 119.3
C5 C4 Sm1 75.96(18)
C5 C4 C18 127.2(3)
C3 C4 Sm1 73.91(18)
C3 C4 C5 108.4(3)
C3 C4 C18 123.2(3)
C18 C4 Sm1 126.5(2)
C20 C21 C22 119.6(3)
C20 C21 H21 120.2
C22 C21 H21 120.2
O3 C38 H38A 110.4
O3 C38 H38B 110.4
O3 C38 C39 106.5(3)
H38A C38 H38B 108.6
C39 C38 H38A 110.4
C39 C38 H38B 110.4
H32A C32 H32B 108.9
C33 C32 H32A 110.8
C33 C32 H32B 110.8
C33 C32 C31 104.6(3)
C31 C32 H32A 110.8
C31 C32 H32B 110.8
O1 C30 H30A 110.8
O1 C30 H30B 110.8
O1 C30 C31 104.7(3)
H30A C30 H30B 108.9
C31 C30 H30A 110.8
C31 C30 H30B 110.8
O1 C33 C32 106.6(3)
O1 C33 H33A 110.4
O1 C33 H33B 110.4
C32 C33 H33A 110.4
C32 C33 H33B 110.4
H33A C33 H33B 108.6
C27 C26 C25 120.8(3)
C27 C26 H26 119.6
C25 C26 H26 119.6
C38 C39 H39A 110.8
C38 C39 H39B 110.8
H39A C39 H39B 108.9
C40 C39 C38 104.7(3)
C40 C39 H39A 110.8
C40 C39 H39B 110.8
C39 C40 H40A 111.3
C39 C40 H40B 111.3
H40A C40 H40B 109.2
C41 C40 C39 102.4(3)
C41 C40 H40A 111.3
C41 C40 H40B 111.3
C13 C14 H14 119.7
C15 C14 C13 120.5(4)
C15 C14 H14 119.7
O3 C41 C40 104.0(3)
O3 C41 H41A 111.0
O3 C41 H41B 111.0
C40 C41 H41A 111.0
C40 C41 H41B 111.0
H41A C41 H41B 109.0
C17 C16 H16 119.8
C15 C16 C17 120.3(4)
C15 C16 H16 119.8
O2 C37 H37A 110.5
O2 C37 H37B 110.5
O2 C37 C36 106.2(3)
H37A C37 H37B 108.7
C36 C37 H37A 110.5
C36 C37 H37B 110.5
C32 C31 H31A 111.0
C32 C31 H31B 111.0
C30 C31 C32 103.9(3)
C30 C31 H31A 111.0
C30 C31 H31B 111.0
H31A C31 H31B 109.0
O2 C34 H34A 110.7
O2 C34 H34B 110.7
O2 C34 C35 105.2(3)
H34A C34 H34B 108.8
C35 C34 H34A 110.7
C35 C34 H34B 110.7
C14 C15 C16 119.3(4)
C14 C15 H15 120.3
C16 C15 H15 120.3
C34 C35 H35A 111.4
C34 C35 H35B 111.4
C34 C35 C36 101.7(3)
H35A C35 H35B 109.3
C36 C35 H35A 111.4
C36 C35 H35B 111.4
C37 C36 C35 103.1(3)
C37 C36 H36A 111.1
C37 C36 H36B 111.1
C35 C36 H36A 111.1
C35 C36 H36B 111.1
H36A C36 H36B 109.1
C42 O4 C45 104.7(5)
O4 C45 H45A 109.6
O4 C45 H45B 109.6
O4 C45 C44 110.5(5)
H45A C45 H45B 108.1
C44 C45 H45A 109.6
C44 C45 H45B 109.6
H43A C43 H43B 109.1
C44 C43 H43A 111.2
C44 C43 H43B 111.2
C42 C43 H43A 111.2
C42 C43 H43B 111.2
C42 C43 C44 103.0(6)
C45 C44 C43 105.4(5)
C45 C44 H44A 110.7
C45 C44 H44B 110.7
C43 C44 H44A 110.7
C43 C44 H44B 110.7
H44A C44 H44B 108.8
O4 C42 C43 113.1(6)
O4 C42 H42A 109.0
O4 C42 H42B 109.0
C43 C42 H42A 109.0
C43 C42 H42B 109.0
H42A C42 H42B 107.8

loop_
_geom_bond_atom_site_label_1
_geom_bond_atom_site_label_2
_geom_bond_distance
Sm1 I1 3.1846(6)
Sm1 O2 2.527(2)
Sm1 O3 2.611(3)
Sm1 O1 2.550(2)
Sm1 C5 2.944(3)
Sm1 C2 2.843(3)
Sm1 C3 2.894(3)
Sm1 C1 2.860(3)
Sm1 C4 2.944(3)
O2 C37 1.456(4)
O2 C34 1.458(4)
O3 C38 1.442(4)
O3 C41 1.443(4)
O1 C30 1.445(4)
O1 C33 1.453(4)
C24 C29 1.405(5)
C24 C5 1.476(4)
C24 C25 1.395(4)
C29 H29 0.9500
C29 C28 1.390(5)
C5 C1 1.415(4)
C5 C4 1.426(4)
C27 H27 0.9500
C27 C28 1.390(5)
C27 C26 1.384(5)
C9 H9 0.9500
C9 C8 1.383(5)
C9 C10 1.393(5)
C2 C3 1.427(4)
C2 C6 1.478(4)
C2 C1 1.413(4)
C13 H13 0.9500
C13 C12 1.397(5)
C13 C14 1.390(5)
C3 C12 1.479(4)
C3 C4 1.425(4)
C20 H20 0.9500
C20 C19 1.394(5)
C20 C21 1.380(6)
C8 H8 0.9500
C8 C7 1.391(5)
C18 C23 1.401(5)
C18 C19 1.386(5)
C18 C4 1.500(4)
C6 C11 1.398(5)
C6 C7 1.403(4)
C17 H17 0.9500
C17 C12 1.399(5)
C17 C16 1.390(5)
C23 H23 0.9500
C23 C22 1.395(5)
C22 H22 0.9500
C22 C21 1.383(5)
C1 H1 0.9500
C28 H28 0.9500
C11 H11 0.9500
C11 C10 1.393(5)
C19 H19 0.9500
C10 H10 0.9500
C25 H25 0.9500
C25 C26 1.394(5)
C7 H7 0.9500
C21 H21 0.9500
C38 H38A 0.9900
C38 H38B 0.9900
C38 C39 1.532(5)
C32 H32A 0.9900
C32 H32B 0.9900
C32 C33 1.522(5)
C32 C31 1.525(5)
C30 H30A 0.9900
C30 H30B 0.9900
C30 C31 1.501(5)
C33 H33A 0.9900
C33 H33B 0.9900
C26 H26 0.9500
C39 H39A 0.9900
C39 H39B 0.9900
C39 C40 1.527(6)
C40 H40A 0.9900
C40 H40B 0.9900
C40 C41 1.515(5)
C14 H14 0.9500
C14 C15 1.385(6)
C41 H41A 0.9900
C41 H41B 0.9900
C16 H16 0.9500
C16 C15 1.387(6)
C37 H37A 0.9900
C37 H37B 0.9900
C37 C36 1.512(5)
C31 H31A 0.9900
C31 H31B 0.9900
C34 H34A 0.9900
C34 H34B 0.9900
C34 C35 1.514(5)
C15 H15 0.9500
C35 H35A 0.9900
C35 H35B 0.9900
C35 C36 1.533(5)
C36 H36A 0.9900
C36 H36B 0.9900
O4 C45 1.424(7)
O4 C42 1.394(7)
C45 H45A 0.9900
C45 H45B 0.9900
C45 C44 1.483(7)
C43 H43A 0.9900
C43 H43B 0.9900
C43 C44 1.499(9)
C43 C42 1.460(7)
C44 H44A 0.9900
C44 H44B 0.9900
C42 H42A 0.9900
C42 H42B 0.9900

loop_
_geom_torsion_atom_site_label_1
_geom_torsion_atom_site_label_2
_geom_torsion_atom_site_label_3
_geom_torsion_atom_site_label_4
_geom_torsion
Sm1 O2 C37 C36 178.6(2)
Sm1 O2 C34 C35 157.6(2)
Sm1 O3 C38 C39 159.0(2)
Sm1 O3 C41 C40 -145.0(2)
Sm1 O1 C30 C31 144.5(2)
Sm1 O1 C33 C32 -154.1(2)
Sm1 C5 C1 C2 -69.6(2)
Sm1 C5 C4 C3 67.4(2)
Sm1 C5 C4 C18 -125.4(3)
Sm1 C2 C3 C12 114.1(3)
Sm1 C2 C3 C4 -71.0(2)
Sm1 C2 C6 C11 -59.2(3)
Sm1 C2 C6 C7 116.8(3)
Sm1 C2 C1 C5 72.4(2)
Sm1 C3 C12 C13 133.7(3)
Sm1 C3 C12 C17 -47.0(4)
Sm1 C3 C4 C5 -68.8(2)
Sm1 C3 C4 C18 123.4(3)
O2 C37 C36 C35 26.3(4)
O2 C34 C35 C36 34.9(4)
O3 C38 C39 C40 3.4(4)
O1 C30 C31 C32 33.6(4)
C24 C29 C28 C27 0.4(6)
C24 C5 C1 Sm1 -115.6(3)
C24 C5 C1 C2 174.8(3)
C24 C5 C4 Sm1 118.3(4)
C24 C5 C4 C3 -174.2(3)
C24 C5 C4 C18 -7.1(6)
C24 C25 C26 C27 0.8(6)
C29 C24 C5 Sm1 -109.8(3)
C29 C24 C5 C1 -21.3(5)
C29 C24 C5 C4 153.0(4)
C29 C24 C25 C26 0.9(5)
C5 C24 C29 C28 179.2(3)
C5 C24 C25 C26 -179.9(3)
C9 C8 C7 C6 -0.9(5)
C2 C3 C12 C13 43.1(5)
C2 C3 C12 C17 -137.6(4)
C2 C3 C4 Sm1 68.1(2)
C2 C3 C4 C5 -0.7(4)
C2 C3 C4 C18 -168.5(3)
C2 C6 C11 C10 175.5(3)
C2 C6 C7 C8 -174.7(3)
C13 C14 C15 C16 -0.2(7)
C3 C2 C6 C11 30.9(5)
C3 C2 C6 C7 -153.1(3)
C3 C2 C1 Sm1 -72.2(2)
C3 C2 C1 C5 0.3(4)
C8 C9 C10 C11 1.5(6)
C18 C23 C22 C21 0.0(5)
C6 C2 C3 Sm1 -105.5(3)
C6 C2 C3 C12 8.6(6)
C6 C2 C3 C4 -176.5(3)
C6 C2 C1 Sm1 104.9(3)
C6 C2 C1 C5 177.3(3)
C6 C11 C10 C9 -0.8(6)
C17 C16 C15 C14 0.4(6)
C23 C18 C19 C20 -1.2(5)
C23 C18 C4 Sm1 -13.3(4)
C23 C18 C4 C5 87.2(5)
C23 C18 C4 C3 -107.4(4)
C23 C22 C21 C20 0.2(5)
C1 C5 C4 Sm1 -66.6(2)
C1 C5 C4 C3 0.8(4)
C1 C5 C4 C18 168.0(3)
C1 C2 C3 Sm1 71.3(2)
C1 C2 C3 C12 -174.6(3)
C1 C2 C3 C4 0.3(4)
C1 C2 C6 C11 -145.4(3)
C1 C2 C6 C7 30.6(5)
C28 C27 C26 C25 -1.9(6)
C11 C6 C7 C8 1.5(5)
C19 C20 C21 C22 -0.9(6)
C19 C18 C23 C22 0.5(5)
C19 C18 C4 Sm1 165.1(2)
C19 C18 C4 C5 -94.4(4)
C19 C18 C4 C3 71.0(5)
C12 C13 C14 C15 -0.9(6)
C12 C3 C4 Sm1 -116.9(3)
C12 C3 C4 C5 174.3(3)
C12 C3 C4 C18 6.5(5)
C12 C17 C16 C15 0.4(6)
C10 C9 C8 C7 -0.7(6)
C25 C24 C29 C28 -1.5(5)
C25 C24 C5 Sm1 71.0(4)
C25 C24 C5 C1 159.5(3)
C25 C24 C5 C4 -26.2(6)
C7 C6 C11 C10 -0.7(5)
C4 C5 C1 Sm1 68.9(2)
C4 C5 C1 C2 -0.7(4)
C4 C3 C12 C13 -130.9(4)
C4 C3 C12 C17 48.3(5)
C4 C18 C23 C22 178.9(3)
C4 C18 C19 C20 -179.7(3)
C21 C20 C19 C18 1.4(6)
C38 O3 C41 C40 41.1(4)
C38 C39 C40 C41 20.4(4)
C30 O1 C33 C32 29.8(4)
C33 O1 C30 C31 -39.7(4)
C33 C32 C31 C30 -15.1(4)
C26 C27 C28 C29 1.3(5)
C39 C40 C41 O3 -37.6(4)
C14 C13 C12 C3 -179.1(4)
C14 C13 C12 C17 1.6(6)
C41 O3 C38 C39 -27.6(4)
C16 C17 C12 C13 -1.4(5)
C16 C17 C12 C3 179.3(3)
C37 O2 C34 C35 -19.5(4)
C31 C32 C33 O1 -8.4(4)
C34 O2 C37 C36 -4.6(4)
C34 C35 C36 C37 -37.1(4)
O4 C45 C44 C43 -2.6(12)
C45 O4 C42 C43 -19.2(12)
C44 C43 C42 O4 17.5(12)
C42 O4 C45 C44 12.9(11)
C42 C43 C44 C45 -8.2(11)
